data_7014088
loop_
_publ_author_name
'Palcic, Jason D.'
'Kapoor, P. N.'
'Roddick, Dean M.'
'Peters, R. Gregory'

_publ_section_title
;
 Perfluoroalkylphosphine coordination chemistry of platinum: synthesis
 of (C2F5)2PPh and (C2F5)PPh2 complexes of platinum(II).
;
_journal_issue 10
_journal_name_full 'Dalton transactions (Cambridge, England : 2003)'
_journal_page_first 1644
_journal_page_last 1647
_journal_paper_doi 10.1039/b400995a
_journal_year 2004
_chemical_formula_sum 'C20 H10 Cl2 F20 P2 Pt'
_chemical_formula_weight 958.21
_chemical_name_common trans-[PhP(C2F5)2]2PtCl2
_chemical_name_systematic
;
?
;
_space_group_IT_number 14
_symmetry_cell_setting monoclinic
_symmetry_space_group_name_Hall '-P 2yn'
_symmetry_space_group_name_H-M 'P 1 21/n 1'
_atom_sites_solution_hydrogens geom
_atom_sites_solution_primary direct
_atom_sites_solution_secondary difmap
_audit_creation_method SHELXL
_cell_angle_alpha 90.00
_cell_angle_beta 100.911(6)
_cell_angle_gamma 90.00
_cell_formula_units_Z 2
_cell_length_a 10.1326(9)
_cell_length_b 12.010(2)
_cell_length_c 11.5424(11)
_cell_measurement_reflns_used 29
_cell_measurement_temperature 173(2)
_cell_measurement_theta_max 12.51
_cell_measurement_theta_min 4.48
_cell_volume 1379.2(3)
_computing_cell_refinement 'Siemens XSCANS, v. 2.31'
_computing_data_collection 'Siemens XSCANS, v. 2.31'
_computing_data_reduction 'Siemens SHELXTL, v. 5.03'
_computing_molecular_graphics 'Siemens SHELXTL, v. 5.03'
_computing_publication_material 'Siemens SHELXTL, v. 5.03'
_computing_structure_refinement 'Siemens Shelxtl, v. 5.03'
_computing_structure_solution 'Siemens Shelxtl, v. 5.03'
_diffrn_ambient_temperature 173(2)
_diffrn_measurement_device 'Siemens P4'
_diffrn_measurement_method omega
_diffrn_radiation_monochromator graphite
_diffrn_radiation_source 'fine-focus sealed tube'
_diffrn_radiation_type MoK\a
_diffrn_radiation_wavelength 0.71073
_diffrn_reflns_av_R_equivalents 0.0504
_diffrn_reflns_av_sigmaI/netI 0.0340
_diffrn_reflns_limit_h_max 12
_diffrn_reflns_limit_h_min -1
_diffrn_reflns_limit_k_max 1
_diffrn_reflns_limit_k_min -14
_diffrn_reflns_limit_l_max 13
_diffrn_reflns_limit_l_min -13
_diffrn_reflns_number 3152
_diffrn_reflns_theta_max 25.00
_diffrn_reflns_theta_min 2.46
_diffrn_standards_decay_% 1%
_diffrn_standards_interval_count 97
_diffrn_standards_number 3
_exptl_absorpt_coefficient_mu 5.546
_exptl_absorpt_correction_T_max 0.9796
_exptl_absorpt_correction_T_min 0.2641
_exptl_absorpt_correction_type empirical
_exptl_crystal_colour yellow
_exptl_crystal_density_diffrn 2.307
_exptl_crystal_description prism
_exptl_crystal_F_000 904
_exptl_crystal_size_max 0.40
_exptl_crystal_size_mid 0.26
_exptl_crystal_size_min 0.24
_refine_diff_density_max 1.945
_refine_diff_density_min -2.918
_refine_diff_density_rms 0.226
_refine_ls_extinction_method none
_refine_ls_goodness_of_fit_all 1.107
_refine_ls_goodness_of_fit_obs 1.131
_refine_ls_matrix_type full
_refine_ls_number_parameters 205
_refine_ls_number_reflns 2417
_refine_ls_number_restraints 0
_refine_ls_restrained_S_all 1.116
_refine_ls_restrained_S_obs 1.131
_refine_ls_R_factor_all 0.0413
_refine_ls_R_factor_obs 0.0386
_refine_ls_shift/esd_max 0.001
_refine_ls_shift/esd_mean 0.000
_refine_ls_structure_factor_coef Fsqd
_refine_ls_weighting_details 'w=1/[\s^2^(Fo^2^)+(0.0731P)^2^+2.7882P] where P=(Fo^2^+2Fc^2^)/3'
_refine_ls_weighting_scheme calc
_refine_ls_wR_factor_all 0.1098
_refine_ls_wR_factor_obs 0.1058
_reflns_number_observed 2205
_reflns_number_total 2418
_reflns_observed_criterion >2sigma(I)
_cod_data_source_file b400995a.txt
_cod_data_source_block pk001
_cod_depositor_comments
;
The following automatic conversions were performed:
'_symmetry_cell_setting' value 'Monoclinic' changed to 'monoclinic'
according to '/home/saulius/struct/CIF-dictionaries/cif_core.dic'
dictionary named 'cif_core.dic' version 2.4.1 from 2010-06-29.

Automatic conversion script
Id: cif_fix_enum 1527 2010-12-29 10:47:43Z saulius 

The following automatic conversions were performed:

'_refine_ls_weighting_scheme' value 'calc
w=1/[\s^2^(Fo^2^)+(0.0731P)^2^+2.7882P] where P=(Fo^2^+2Fc^2^)/3' was
changed to 'calc'. New tag '_refine_ls_weighting_details' was
created. The value of the new tag was set to
'w=1/[\s^2^(Fo^2^)+(0.0731P)^2^+2.7882P] where P=(Fo^2^+2Fc^2^)/3'.

Automatic conversion script
Id: cif_fix_values 3143 2015-03-26 13:38:13Z robertas 
;
_cod_original_sg_symbol_H-M P2(1)/n
_cod_database_code 7014088

loop_
_symmetry_equiv_pos_as_xyz
'x, y, z'
'-x+1/2, y+1/2, -z+1/2'
'-x, -y, -z'
'x-1/2, -y-1/2, z-1/2'

loop_
_atom_site_aniso_label
_atom_site_aniso_U_11
_atom_site_aniso_U_22
_atom_site_aniso_U_33
_atom_site_aniso_U_23
_atom_site_aniso_U_13
_atom_site_aniso_U_12
Pt1 0.0147(2) 0.0196(2) 0.0175(2) -0.00037(8) 0.00270(14) -0.00120(8)
P1 0.0185(6) 0.0236(7) 0.0180(6) 0.0010(5) 0.0031(5) -0.0003(5)
Cl1 0.0238(6) 0.0248(7) 0.0408(7) 0.0006(5) 0.0113(5) 0.0035(5)
C1 0.029(4) 0.044(3) 0.024(3) -0.004(3) -0.001(3) -0.004(3)
C2 0.029(4) 0.066(4) 0.031(4) -0.009(4) -0.006(3) -0.001(4)
C3 0.033(3) 0.036(3) 0.037(3) 0.016(3) 0.013(2) 0.011(2)
C4 0.045(4) 0.022(3) 0.074(5) 0.004(3) 0.034(3) -0.002(3)
C5 0.023(2) 0.018(2) 0.025(3) -0.001(2) 0.009(2) -0.003(2)
C6 0.030(3) 0.035(3) 0.028(3) 0.007(2) 0.011(2) 0.002(2)
C7 0.040(3) 0.040(4) 0.042(4) 0.008(3) 0.025(3) 0.001(3)
C8 0.022(3) 0.036(3) 0.049(4) 0.001(3) 0.009(3) -0.003(2)
C9 0.025(3) 0.038(3) 0.035(3) 0.000(2) 0.004(2) -0.007(2)
C10 0.026(3) 0.028(3) 0.027(3) 0.001(2) 0.007(2) -0.003(2)
F1 0.032(2) 0.058(3) 0.040(2) -0.020(2) 0.008(2) 0.004(2)
F2 0.051(2) 0.076(3) 0.021(2) 0.010(2) -0.002(2) -0.010(2)
F3 0.049(2) 0.100(4) 0.031(2) -0.023(2) -0.006(2) -0.023(2)
F4 0.030(2) 0.101(4) 0.074(3) -0.023(3) 0.004(2) 0.011(3)
F5 0.053(2) 0.072(3) 0.041(2) -0.005(2) -0.003(2) -0.034(2)
F6 0.085(3) 0.046(2) 0.052(2) 0.028(2) 0.035(2) 0.018(2)
F7 0.035(2) 0.047(2) 0.059(2) 0.014(2) 0.005(2) 0.021(2)
F8 0.082(4) 0.037(3) 0.137(5) -0.020(3) 0.034(3) 0.022(2)
F9 0.072(3) 0.049(3) 0.096(4) -0.005(2) 0.047(3) -0.027(2)
F10 0.056(2) 0.041(2) 0.048(2) -0.012(2) 0.022(2) -0.019(2)

loop_
_atom_site_label
_atom_site_type_symbol
_atom_site_fract_x
_atom_site_fract_y
_atom_site_fract_z
_atom_site_U_iso_or_equiv
_atom_site_thermal_displace_type
_atom_site_occupancy
_atom_site_calc_flag
_atom_site_refinement_flags
_atom_site_disorder_group
Pt1 Pt 0.0000 0.5000 0.0000 0.0173(2) Uani 1 d S .
P1 P 0.06303(12) 0.59142(11) -0.15511(11) 0.0201(3) Uani 1 d . .
Cl1 Cl 0.15522(12) 0.36878(11) -0.03053(12) 0.0291(3) Uani 1 d . .
C1 C -0.0113(8) 0.5201(6) -0.3013(7) 0.033(2) Uani 1 d . .
C2 C -0.1507(7) 0.4680(8) -0.3101(6) 0.043(2) Uani 1 d . .
C3 C 0.0070(6) 0.7412(5) -0.1837(5) 0.0343(13) Uani 1 d . .
C4 C 0.0725(7) 0.8233(5) -0.0881(7) 0.044(2) Uani 1 d . .
C5 C 0.2389(5) 0.6055(4) -0.1598(4) 0.0215(10) Uani 1 d . .
C6 C 0.2844(6) 0.6243(5) -0.2651(5) 0.0302(12) Uani 1 d . .
H6A H 0.2230(6) 0.6239(5) -0.3384(5) 0.036 Uiso 1 calc R .
C7 C 0.4196(6) 0.6433(6) -0.2618(6) 0.0384(14) Uani 1 d . .
H7A H 0.4513(6) 0.6550(6) -0.3332(6) 0.046 Uiso 1 calc R .
C8 C 0.5085(6) 0.6455(5) -0.1558(6) 0.0355(14) Uani 1 d . .
H8A H 0.6010(6) 0.6597(5) -0.1542(6) 0.043 Uiso 1 calc R .
C9 C 0.4643(5) 0.6272(5) -0.0525(5) 0.0324(13) Uani 1 d . .
H9A H 0.5266(5) 0.6279(5) 0.0202(5) 0.039 Uiso 1 calc R .
C10 C 0.3281(5) 0.6075(5) -0.0529(5) 0.0269(11) Uani 1 d . .
H10A H 0.2974(5) 0.5958(5) 0.0189(5) 0.032 Uiso 1 calc R .
F1 F 0.0723(3) 0.4359(3) -0.3176(3) 0.0433(9) Uani 1 d . .
F2 F -0.0207(4) 0.5911(4) -0.3935(3) 0.0507(10) Uani 1 d . .
F3 F -0.1908(4) 0.4264(5) -0.4177(3) 0.0620(13) Uani 1 d . .
F4 F -0.2367(5) 0.5454(6) -0.2904(5) 0.0694(13) Uani 1 d . .
F5 F -0.1466(4) 0.3850(4) -0.2338(3) 0.0569(11) Uani 1 d . .
F6 F 0.0390(5) 0.7786(4) -0.2859(4) 0.0578(11) Uani 1 d . .
F7 F -0.1279(4) 0.7481(3) -0.1980(3) 0.0475(10) Uani 1 d . .
F8 F -0.0064(5) 0.9096(4) -0.0831(6) 0.084(2) Uani 1 d . .
F9 F 0.1884(5) 0.8603(4) -0.1101(5) 0.0681(13) Uani 1 d . .
F10 F 0.0996(4) 0.7765(3) 0.0178(3) 0.0470(9) Uani 1 d . .

loop_
_atom_type_symbol
_atom_type_description
_atom_type_scat_dispersion_real
_atom_type_scat_dispersion_imag
_atom_type_scat_source
C C 0.0033 0.0016 'International Tables Vol C Tables 4.2.6.8 and 6.1.1.4'
H H 0.0000 0.0000 'International Tables Vol C Tables 4.2.6.8 and 6.1.1.4'
F F 0.0171 0.0103 'International Tables Vol C Tables 4.2.6.8 and 6.1.1.4'
P P 0.1023 0.0942 'International Tables Vol C Tables 4.2.6.8 and 6.1.1.4'
Cl Cl 0.1484 0.1585 'International Tables Vol C Tables 4.2.6.8 and 6.1.1.4'
Pt Pt -1.7033 8.3905 'International Tables Vol C Tables 4.2.6.8 and 6.1.1.4'

loop_
_geom_angle_atom_site_label_1
_geom_angle_atom_site_label_2
_geom_angle_atom_site_label_3
_geom_angle
_geom_angle_site_symmetry_1
_geom_angle_site_symmetry_3
_geom_angle_publ_flag
P1 Pt1 P1 180.0 . 3_565 ?
P1 Pt1 Cl1 95.23(5) . 3_565 ?
P1 Pt1 Cl1 84.77(5) 3_565 3_565 ?
P1 Pt1 Cl1 84.77(5) . . ?
P1 Pt1 Cl1 95.23(5) 3_565 . ?
Cl1 Pt1 Cl1 180.0 3_565 . ?
C5 P1 C3 99.8(2) . . ?
C5 P1 C1 104.0(3) . . ?
C3 P1 C1 102.5(3) . . ?
C5 P1 Pt1 119.5(2) . . ?
C3 P1 Pt1 118.2(2) . . ?
C1 P1 Pt1 110.7(2) . . ?
F2 C1 F1 108.3(6) . . ?
F2 C1 C2 106.2(6) . . ?
F1 C1 C2 106.2(6) . . ?
F2 C1 P1 111.6(5) . . ?
F1 C1 P1 107.7(5) . . ?
C2 C1 P1 116.4(5) . . ?
F4 C2 F5 110.7(7) . . ?
F4 C2 F3 109.3(6) . . ?
F5 C2 F3 107.7(7) . . ?
F4 C2 C1 109.3(8) . . ?
F5 C2 C1 110.5(6) . . ?
F3 C2 C1 109.3(6) . . ?
F7 C3 F6 106.1(5) . . ?
F7 C3 C4 109.9(5) . . ?
F6 C3 C4 105.7(5) . . ?
F7 C3 P1 110.0(4) . . ?
F6 C3 P1 110.6(4) . . ?
C4 C3 P1 114.2(4) . . ?
F8 C4 F9 108.2(5) . . ?
F8 C4 F10 108.3(6) . . ?
F9 C4 F10 106.4(6) . . ?
F8 C4 C3 110.7(6) . . ?
F9 C4 C3 110.9(5) . . ?
F10 C4 C3 112.2(5) . . ?
C10 C5 C6 120.3(5) . . ?
C10 C5 P1 117.3(4) . . ?
C6 C5 P1 122.2(4) . . ?
C7 C6 C5 119.4(6) . . ?
C8 C7 C6 120.4(6) . . ?
C9 C8 C7 120.3(5) . . ?
C8 C9 C10 120.6(5) . . ?
C5 C10 C9 118.9(5) . . ?

loop_
_geom_bond_atom_site_label_1
_geom_bond_atom_site_label_2
_geom_bond_distance
_geom_bond_site_symmetry_2
_geom_bond_publ_flag
Pt1 P1 2.2916(12) . ?
Pt1 P1 2.2917(12) 3_565 ?
Pt1 Cl1 2.3002(12) 3_565 ?
Pt1 Cl1 2.3002(12) . ?
P1 C5 1.801(5) . ?
P1 C3 1.897(6) . ?
P1 C1 1.915(7) . ?
C1 F2 1.353(9) . ?
C1 F1 1.355(9) . ?
C1 C2 1.531(11) . ?
C2 F4 1.323(10) . ?
C2 F5 1.325(10) . ?
C2 F3 1.328(8) . ?
C3 F7 1.348(7) . ?
C3 F6 1.357(7) . ?
C3 C4 1.533(10) . ?
C4 F8 1.318(7) . ?
C4 F9 1.324(7) . ?
C4 F10 1.326(8) . ?
C5 C10 1.385(8) . ?
C5 C6 1.398(7) . ?
C6 C7 1.382(8) . ?
C7 C8 1.376(9) . ?
C8 C9 1.368(8) . ?
C9 C10 1.399(7) . ?
